data_1507005
loop_
_publ_author_name
'Koposov, Alexey Y.'
'Boyarskikh, Vyacheslav V.'
'Zhdankin, Viktor V.'

_publ_section_title
;
 Amino acid-derived iodobenzene dicarboxylates: reagents for oxidative
 conversion of alkenes to amino acid esters.
;
_journal_issue 20
_journal_name_full 'Organic letters'
_journal_page_first 3613
_journal_page_last 3615
_journal_paper_doi 10.1021/ol0484714
_journal_volume 6
_journal_year 2004
_chemical_formula_moiety 'C18 H24 I N O3'
_chemical_formula_sum 'C18 H24 I N O3'
_chemical_formula_weight 429.28
_chemical_name_common 03113b
_chemical_name_systematic
; 

 ? 

;
_space_group_IT_number 4
_symmetry_cell_setting monoclinic
_symmetry_space_group_name_Hall 'P 2yb'
_symmetry_space_group_name_H-M 'P 1 21 1'
_atom_sites_solution_hydrogens geom
_atom_sites_solution_primary direct
_atom_sites_solution_secondary difmap
_audit_creation_method SHELXL-97
_cell_angle_alpha 90.00
_cell_angle_beta 93.511(2)
_cell_angle_gamma 90.00
_cell_formula_units_Z 4
_cell_length_a 9.6884(11)
_cell_length_b 17.902(2)
_cell_length_c 11.1630(13)
_cell_measurement_reflns_used 3613
_cell_measurement_temperature 173(2)
_cell_measurement_theta_max 25.707
_cell_measurement_theta_min 2.153
_cell_volume 1932.5(4)
_computing_cell_refinement 'Bruker SMART'
_computing_data_collection 'Bruker SMART'
_computing_data_reduction 'Bruker SAINT'
_computing_molecular_graphics 'Bruker SHELXTL'
_computing_publication_material 'Bruker SHELXTL'
_computing_structure_refinement 'Bruker SHELXTL'
_computing_structure_solution 'Bruker SHELXTL'
_diffrn_ambient_temperature 173(2)
_diffrn_measured_fraction_theta_full 0.990
_diffrn_measured_fraction_theta_max 0.990
_diffrn_measurement_device_type 'CCD area detector'
_diffrn_measurement_method 'phi and omega scans'
_diffrn_radiation_monochromator graphite
_diffrn_radiation_source 'sealed tube'
_diffrn_radiation_type MoK\a
_diffrn_radiation_wavelength 0.71073
_diffrn_reflns_av_R_equivalents 0.0425
_diffrn_reflns_av_sigmaI/netI 0.0513
_diffrn_reflns_limit_h_max 12
_diffrn_reflns_limit_h_min -12
_diffrn_reflns_limit_k_max 23
_diffrn_reflns_limit_k_min -23
_diffrn_reflns_limit_l_max 14
_diffrn_reflns_limit_l_min 0
_diffrn_reflns_number 22914
_diffrn_reflns_theta_full 27.53
_diffrn_reflns_theta_max 27.53
_diffrn_reflns_theta_min 1.83
_exptl_absorpt_coefficient_mu 1.670
_exptl_absorpt_correction_T_max 0.8247
_exptl_absorpt_correction_T_min 0.5925
_exptl_absorpt_correction_type multi-scan
_exptl_absorpt_process_details 'SADABS (Sheldrick, 2002)'
_exptl_crystal_colour Colorless
_exptl_crystal_density_diffrn 1.476
_exptl_crystal_density_method 'not measured'
_exptl_crystal_description Prism
_exptl_crystal_F_000 864
_exptl_crystal_size_max 0.35
_exptl_crystal_size_mid 0.18
_exptl_crystal_size_min 0.12
_refine_diff_density_max 1.461
_refine_diff_density_min -0.408
_refine_diff_density_rms 0.118
_refine_ls_abs_structure_details 'Flack H D (1983), Acta Cryst. A39, 876-881'
_refine_ls_abs_structure_Flack 0.01(2)
_refine_ls_extinction_method none
_refine_ls_goodness_of_fit_ref 1.047
_refine_ls_hydrogen_treatment mixed
_refine_ls_matrix_type full
_refine_ls_number_parameters 429
_refine_ls_number_reflns 8751
_refine_ls_number_restraints 31
_refine_ls_restrained_S_all 1.048
_refine_ls_R_factor_all 0.0648
_refine_ls_R_factor_gt 0.0513
_refine_ls_shift/su_max 0.001
_refine_ls_shift/su_mean 0.000
_refine_ls_structure_factor_coef Fsqd
_refine_ls_weighting_details 'calc w=1/[\s^2^(Fo^2^)+(0.0801P)^2^+1.2270P] where P=(Fo^2^+2Fc^2^)/3'
_refine_ls_weighting_scheme calc
_refine_ls_wR_factor_gt 0.1318
_refine_ls_wR_factor_ref 0.1418
_reflns_number_gt 7207
_reflns_number_total 8751
_reflns_threshold_expression >2sigma(I)
_cod_data_source_file ol0484714si20040802_033616.cif
_cod_data_source_block 03113b
_cod_depositor_comments
;
The following automatic conversions were performed:

'_symmetry_cell_setting' value 'Monoclinic' changed to 'monoclinic'
according to /home/saulius/struct/CIF-dictionaries/cif_core.dic
dictionary named 'cif_core.dic' version 2.4.1 from
2010-06-29.

'_exptl_absorpt_correction_type' value 'Multi-scan'
changed to 'multi-scan' according to
/home/saulius/struct/CIF-dictionaries/cif_core.dic dictionary named
'cif_core.dic' version 2.4.1 from 2010-06-29.

Automatic conversion script
Id: cif_fix_values 1715 2011-07-08 13:25:40Z adriana 
;
_cod_original_sg_symbol_H-M P2(1)
_cod_database_code 1507005

loop_
_symmetry_equiv_pos_as_xyz
'x, y, z'
'-x, y+1/2, -z'

loop_
_atom_site_label
_atom_site_type_symbol
_atom_site_fract_x
_atom_site_fract_y
_atom_site_fract_z
_atom_site_U_iso_or_equiv
_atom_site_adp_type
_atom_site_occupancy
_atom_site_symmetry_multiplicity
_atom_site_calc_flag
_atom_site_refinement_flags
_atom_site_disorder_assembly
_atom_site_disorder_group
C1A C 0.6612(7) 0.6288(3) 0.5769(6) 0.0569(15) Uani 1 1 d D B .
H1AA H 0.5873 0.6269 0.5104 0.068 Uiso 1 1 calc R . .
C2A C 0.6037(8) 0.5952(3) 0.6998(7) 0.0615(18) Uani 1 1 d D . .
H2AA H 0.6721 0.6036 0.7681 0.074 Uiso 1 1 calc R A 1
H2AB H 0.5161 0.6201 0.7177 0.074 Uiso 1 1 calc R A 1
C3A C 0.5803(15) 0.5128(4) 0.6806(10) 0.083(3) Uani 0.754(13) 1 d PD B 1
H3AA H 0.5497 0.4908 0.7558 0.099 Uiso 0.754(13) 1 calc PR B 1
H3AB H 0.5045 0.5060 0.6179 0.099 Uiso 0.754(13) 1 calc PR B 1
C4A C 0.7037(11) 0.4714(4) 0.6443(9) 0.066(3) Uani 0.754(13) 1 d PD B 1
H4AA H 0.6805 0.4179 0.6331 0.079 Uiso 0.754(13) 1 calc PR B 1
H4AB H 0.7790 0.4754 0.7080 0.079 Uiso 0.754(13) 1 calc PR B 1
C5A C 0.7518(11) 0.5040(3) 0.5262(13) 0.065(2) Uani 0.754(13) 1 d PD B 1
H5AA H 0.8352 0.4771 0.5026 0.078 Uiso 0.754(13) 1 calc PR B 1
H5AB H 0.6782 0.4976 0.4616 0.078 Uiso 0.754(13) 1 calc PR B 1
C6A C 0.7851(7) 0.5872(3) 0.5430(6) 0.0543(16) Uani 1 1 d D . .
H6AA H 0.8587 0.5925 0.6092 0.065 Uiso 1 1 calc R B 1
C3' C 0.567(5) 0.5147(9) 0.672(2) 0.083(3) Uani 0.246(13) 1 d PD B 2
H3A' H 0.6210 0.4821 0.7292 0.099 Uiso 0.246(13) 1 calc PR B 2
H3B' H 0.4677 0.5070 0.6852 0.099 Uiso 0.246(13) 1 calc PR B 2
C4' C 0.5934(17) 0.4918(9) 0.5475(16) 0.066(3) Uani 0.246(13) 1 d PD B 2
H4A' H 0.5352 0.5217 0.4894 0.079 Uiso 0.246(13) 1 calc PR B 2
H4B' H 0.5694 0.4384 0.5355 0.079 Uiso 0.246(13) 1 calc PR B 2
C5' C 0.748(2) 0.5042(6) 0.526(5) 0.065(2) Uani 0.246(13) 1 d PD B 2
H5A' H 0.8054 0.4736 0.5836 0.078 Uiso 0.246(13) 1 calc PR B 2
H5B' H 0.7664 0.4882 0.4439 0.078 Uiso 0.246(13) 1 calc PR B 2
I1A I 0.86267(5) 0.63284(3) 0.38069(4) 0.05685(14) Uani 1 1 d . B .
O1A O 0.6971(5) 0.7069(2) 0.6064(4) 0.0456(10) Uani 1 1 d . . .
C7A C 0.6259(6) 0.7613(4) 0.5484(5) 0.0410(13) Uani 1 1 d . B .
O2A O 0.5447(4) 0.7516(3) 0.4639(3) 0.0474(10) Uani 1 1 d . . .
C8A C 0.6583(5) 0.8360(3) 0.6025(4) 0.0293(10) Uani 1 1 d . . .
H8AA H 0.5819 0.8709 0.5757 0.035 Uiso 1 1 calc R B .
C9A C 0.7948(6) 0.8693(3) 0.5629(5) 0.0351(11) Uani 1 1 d . B .
H9AA H 0.8715 0.8357 0.5935 0.042 Uiso 1 1 calc R . .
C10A C 0.8218(8) 0.9467(3) 0.6174(6) 0.0522(15) Uani 1 1 d . . .
H10A H 0.9149 0.9633 0.6003 0.078 Uiso 1 1 calc R B .
H10B H 0.8141 0.9443 0.7045 0.078 Uiso 1 1 calc R . .
H10C H 0.7535 0.9822 0.5825 0.078 Uiso 1 1 calc R . .
C11A C 0.7967(7) 0.8714(4) 0.4253(5) 0.0494(15) Uani 1 1 d . . .
H11A H 0.8843 0.8930 0.4025 0.074 Uiso 1 1 calc R B .
H11B H 0.7197 0.9021 0.3923 0.074 Uiso 1 1 calc R . .
H11C H 0.7875 0.8206 0.3934 0.074 Uiso 1 1 calc R . .
N1A N 0.6621(4) 0.8316(2) 0.7347(3) 0.0279(8) Uani 1 1 d . B .
H1AB H 0.7419 0.8267 0.7760 0.033 Uiso 1 1 calc R . .
C12A C 0.5442(5) 0.8349(3) 0.7928(4) 0.0242(9) Uani 1 1 d . . .
O3A O 0.4326(4) 0.8534(2) 0.7428(3) 0.0364(8) Uani 1 1 d . B .
C13A C 0.5567(5) 0.8160(3) 0.9241(4) 0.0302(10) Uani 1 1 d . B .
C14A C 0.6616(6) 0.7707(4) 0.9742(6) 0.0452(14) Uani 1 1 d . . .
H14A H 0.7312 0.7523 0.9255 0.054 Uiso 1 1 calc R B .
C15A C 0.6651(8) 0.7518(5) 1.0971(6) 0.065(2) Uani 1 1 d . B .
H15A H 0.7327 0.7181 1.1306 0.078 Uiso 1 1 calc R . .
C16A C 0.5694(8) 0.7830(5) 1.1671(6) 0.066(2) Uani 1 1 d . . .
H16A H 0.5752 0.7728 1.2508 0.079 Uiso 1 1 calc R B .
C17A C 0.4664(8) 0.8279(4) 1.1211(6) 0.0594(19) Uani 1 1 d . B .
H17A H 0.4008 0.8478 1.1723 0.071 Uiso 1 1 calc R . .
C18A C 0.4564(7) 0.8449(3) 0.9979(5) 0.0423(13) Uani 1 1 d . . .
H18A H 0.3833 0.8754 0.9650 0.051 Uiso 1 1 calc R B .
C1B C 0.2396(6) 0.6250(3) 0.9750(4) 0.0429(12) Uani 1 1 d D . .
H1BA H 0.1544 0.5935 0.9754 0.051 Uiso 1 1 calc R C 1
C2B C 0.3706(8) 0.5726(5) 0.9457(6) 0.091(4) Uani 1 1 d D D 1
H2BA H 0.3489 0.5428 0.8722 0.109 Uiso 1 1 calc R D 1
H2BB H 0.4529 0.6038 0.9331 0.109 Uiso 1 1 calc R D 1
C3B C 0.3978(10) 0.5219(4) 1.0525(7) 0.081(3) Uani 1 1 d D D 1
H3BA H 0.3182 0.4877 1.0578 0.098 Uiso 1 1 calc R D 1
H3BB H 0.4804 0.4911 1.0393 0.098 Uiso 1 1 calc R D 1
C4B C 0.4204(9) 0.5619(5) 1.1685(7) 0.076(2) Uani 1 1 d D D 1
H4BA H 0.5013 0.5955 1.1652 0.091 Uiso 1 1 calc R D 1
H4BB H 0.4401 0.5254 1.2339 0.091 Uiso 1 1 calc R D 1
C5B C 0.2914(8) 0.6078(4) 1.1945(5) 0.064(2) Uani 1 1 d D D 1
H5BA H 0.3074 0.6350 1.2713 0.076 Uiso 1 1 calc R D 1
H5BB H 0.2113 0.5741 1.2015 0.076 Uiso 1 1 calc R D 1
C6B C 0.2607(7) 0.6637(3) 1.0917(5) 0.0484(15) Uani 1 1 d D D 1
H6BA H 0.3417 0.6980 1.0878 0.058 Uiso 1 1 calc R D 1
I1B I 0.08147(6) 0.72934(3) 1.12903(4) 0.06697(17) Uani 1 1 d . D 1
O1B O 0.2215(4) 0.6818(2) 0.8784(3) 0.0367(8) Uani 1 1 d . D 1
C7B C 0.1323(6) 0.6672(3) 0.7858(5) 0.0359(11) Uani 1 1 d . D 1
O2B O 0.0653(6) 0.6116(2) 0.7733(4) 0.0563(12) Uani 1 1 d . D 1
C8B C 0.1290(5) 0.7303(3) 0.6936(4) 0.0319(10) Uani 1 1 d . D 1
H8BA H 0.0369 0.7292 0.6481 0.038 Uiso 1 1 calc R D 1
C9B C 0.2415(5) 0.7206(3) 0.6026(4) 0.0326(10) Uani 1 1 d . D 1
H9BA H 0.3332 0.7326 0.6442 0.039 Uiso 1 1 calc R D 1
C10B C 0.2473(6) 0.6405(3) 0.5548(5) 0.0438(12) Uani 1 1 d . D 1
H10D H 0.3153 0.6376 0.4935 0.066 Uiso 1 1 calc R D 1
H10E H 0.1560 0.6263 0.5194 0.066 Uiso 1 1 calc R D 1
H10F H 0.2742 0.6064 0.6208 0.066 Uiso 1 1 calc R D 1
C11B C 0.2153(7) 0.7756(4) 0.4994(5) 0.0465(14) Uani 1 1 d . D 1
H11D H 0.2857 0.7689 0.4410 0.070 Uiso 1 1 calc R D 1
H11E H 0.2199 0.8268 0.5307 0.070 Uiso 1 1 calc R D 1
H11F H 0.1235 0.7665 0.4604 0.070 Uiso 1 1 calc R D 1
N1B N 0.1451(4) 0.8035(2) 0.7508(4) 0.0284(8) Uani 1 1 d . D 1
H1BB H 0.2197 0.8304 0.7413 0.034 Uiso 1 1 calc R D 1
C12B C 0.0454(5) 0.8293(3) 0.8175(4) 0.0299(10) Uani 1 1 d . D 1
O3B O -0.0645(4) 0.7950(2) 0.8238(4) 0.0384(8) Uani 1 1 d . D 1
C13B C 0.0702(6) 0.9010(3) 0.8838(5) 0.0354(11) Uani 1 1 d . D 1
C14B C -0.0002(7) 0.9129(4) 0.9853(6) 0.0485(14) Uani 1 1 d . D 1
H14B H -0.0652 0.8769 1.0091 0.058 Uiso 1 1 calc R D 1
C15B C 0.0228(9) 0.9771(4) 1.0533(6) 0.0594(19) Uani 1 1 d . D 1
H15B H -0.0264 0.9846 1.1234 0.071 Uiso 1 1 calc R D 1
C16B C 0.1143(9) 1.0288(4) 1.0207(6) 0.0585(18) Uani 1 1 d . D 1
H16B H 0.1292 1.0726 1.0679 0.070 Uiso 1 1 calc R D 1
C17B C 0.1878(7) 1.0183(4) 0.9174(7) 0.0533(16) Uani 1 1 d . D 1
H17B H 0.2518 1.0549 0.8941 0.064 Uiso 1 1 calc R D 1
C18B C 0.1661(6) 0.9538(3) 0.8497(6) 0.0406(12) Uani 1 1 d . D 1
H18B H 0.2164 0.9458 0.7803 0.049 Uiso 1 1 calc R D 1

loop_
_atom_site_aniso_label
_atom_site_aniso_U_11
_atom_site_aniso_U_22
_atom_site_aniso_U_33
_atom_site_aniso_U_23
_atom_site_aniso_U_13
_atom_site_aniso_U_12
C1A 0.068(4) 0.046(3) 0.058(4) -0.012(3) 0.019(3) -0.004(3)
C2A 0.067(4) 0.039(4) 0.080(5) -0.008(3) 0.011(4) 0.006(3)
C3A 0.131(9) 0.044(4) 0.080(6) 0.004(4) 0.050(6) -0.009(5)
C4A 0.093(7) 0.023(4) 0.086(7) -0.010(4) 0.035(5) 0.003(4)
C5A 0.082(5) 0.038(3) 0.080(5) -0.015(3) 0.038(4) -0.001(3)
C6A 0.059(4) 0.042(4) 0.062(4) -0.002(3) 0.009(3) 0.004(3)
C3' 0.131(9) 0.044(4) 0.080(6) 0.004(4) 0.050(6) -0.009(5)
C4' 0.093(7) 0.023(4) 0.086(7) -0.010(4) 0.035(5) 0.003(4)
C5' 0.082(5) 0.038(3) 0.080(5) -0.015(3) 0.038(4) -0.001(3)
I1A 0.0589(3) 0.0608(3) 0.0520(2) 0.0035(2) 0.01210(18) 0.0018(2)
O1A 0.065(3) 0.033(2) 0.038(2) -0.0091(16) -0.0053(19) 0.0018(18)
C7A 0.044(3) 0.051(3) 0.030(3) -0.004(2) 0.012(2) -0.019(3)
O2A 0.046(2) 0.066(3) 0.031(2) -0.0083(18) 0.0049(17) -0.010(2)
C8A 0.035(2) 0.039(3) 0.0136(19) 0.0002(18) 0.0007(17) -0.002(2)
C9A 0.036(3) 0.040(3) 0.029(2) 0.001(2) 0.005(2) -0.005(2)
C10A 0.072(4) 0.036(3) 0.049(3) -0.004(3) 0.008(3) -0.011(3)
C11A 0.059(4) 0.060(4) 0.031(3) 0.011(3) 0.013(3) -0.009(3)
N1A 0.030(2) 0.032(2) 0.0213(18) -0.0031(16) 0.0021(15) 0.0024(16)
C12A 0.026(2) 0.023(2) 0.024(2) -0.0020(17) 0.0026(17) -0.0010(17)
O3A 0.0303(18) 0.045(2) 0.0335(18) 0.0033(16) -0.0001(15) 0.0021(15)
C13A 0.033(2) 0.032(2) 0.026(2) -0.0019(18) 0.0030(19) -0.0085(19)
C14A 0.034(3) 0.061(4) 0.041(3) 0.013(3) 0.007(2) -0.007(3)
C15A 0.048(4) 0.097(6) 0.047(4) 0.036(4) -0.009(3) -0.018(4)
C16A 0.064(5) 0.107(6) 0.025(3) 0.015(3) -0.009(3) -0.045(4)
C17A 0.078(5) 0.073(4) 0.030(3) -0.020(3) 0.019(3) -0.030(4)
C18A 0.053(3) 0.042(3) 0.034(3) -0.004(2) 0.018(2) -0.009(3)
C1B 0.055(3) 0.037(3) 0.036(3) 0.009(2) 0.004(2) -0.003(3)
C2B 0.088(6) 0.128(8) 0.054(5) 0.057(5) -0.021(4) -0.050(6)
C3B 0.087(6) 0.061(5) 0.097(7) 0.024(5) 0.014(5) 0.026(5)
C4B 0.078(6) 0.069(5) 0.081(6) 0.031(4) -0.007(4) 0.013(4)
C5B 0.079(5) 0.063(4) 0.048(4) 0.028(3) 0.000(3) 0.021(4)
C6B 0.060(4) 0.041(3) 0.044(3) 0.015(3) 0.005(3) 0.012(3)
I1B 0.0836(4) 0.0684(3) 0.0504(2) 0.0083(2) 0.0163(2) 0.0315(3)
O1B 0.050(2) 0.0277(18) 0.0326(19) 0.0054(14) 0.0064(16) -0.0026(16)
C7B 0.046(3) 0.032(3) 0.031(3) -0.003(2) 0.010(2) -0.005(2)
O2B 0.085(3) 0.040(2) 0.043(2) 0.0043(18) 0.001(2) -0.028(2)
C8B 0.036(3) 0.030(2) 0.029(2) 0.001(2) 0.0032(19) -0.004(2)
C9B 0.038(3) 0.030(2) 0.030(2) -0.002(2) 0.0025(19) 0.001(2)
C10B 0.051(3) 0.041(3) 0.039(3) -0.007(3) 0.003(2) 0.000(3)
C11B 0.057(4) 0.045(3) 0.038(3) 0.012(3) 0.010(3) -0.005(3)
N1B 0.026(2) 0.0259(19) 0.034(2) 0.0008(16) 0.0065(16) 0.0007(15)
C12B 0.028(2) 0.033(2) 0.028(2) 0.0030(19) -0.0029(19) 0.006(2)
O3B 0.0249(18) 0.046(2) 0.044(2) -0.0014(17) 0.0049(15) -0.0007(15)
C13B 0.035(3) 0.033(3) 0.038(3) -0.002(2) -0.001(2) 0.016(2)
C14B 0.060(4) 0.043(3) 0.044(3) 0.007(3) 0.012(3) 0.019(3)
C15B 0.089(5) 0.048(4) 0.041(3) -0.002(3) 0.009(3) 0.022(4)
C16B 0.078(5) 0.038(3) 0.058(4) -0.013(3) -0.012(4) 0.021(3)
C17B 0.051(4) 0.032(3) 0.077(5) -0.007(3) 0.001(3) 0.010(3)
C18B 0.042(3) 0.035(3) 0.045(3) -0.006(2) 0.006(2) 0.004(2)

loop_
_atom_type_symbol
_atom_type_description
_atom_type_scat_dispersion_real
_atom_type_scat_dispersion_imag
_atom_type_scat_source
C C 0.0033 0.0016 'International Tables Vol C Tables 4.2.6.8 and 6.1.1.4'
H H 0.0000 0.0000 'International Tables Vol C Tables 4.2.6.8 and 6.1.1.4'
N N 0.0061 0.0033 'International Tables Vol C Tables 4.2.6.8 and 6.1.1.4'
O O 0.0106 0.0060 'International Tables Vol C Tables 4.2.6.8 and 6.1.1.4'
I I -0.4742 1.8119 'International Tables Vol C Tables 4.2.6.8 and 6.1.1.4'

loop_
_geom_angle_atom_site_label_1
_geom_angle_atom_site_label_2
_geom_angle_atom_site_label_3
_geom_angle
O1A C1A C6A 110.5(5)
O1A C1A C2A 104.5(5)
C6A C1A C2A 110.8(5)
O1A C1A H1AA 110.3
C6A C1A H1AA 110.3
C2A C1A H1AA 110.3
C3A C2A C3' 6(2)
C3A C2A C1A 107.4(6)
C3' C2A C1A 105.6(6)
C3A C2A H2AA 110.2
C3' C2A H2AA 116.1
C1A C2A H2AA 110.2
C3A C2A H2AB 110.2
C3' C2A H2AB 106.0
C1A C2A H2AB 110.2
H2AA C2A H2AB 108.5
C4A C3A C2A 114.3(8)
C4A C3A H3AA 108.7
C2A C3A H3AA 108.7
C4A C3A H3AB 108.7
C2A C3A H3AB 108.7
H3AA C3A H3AB 107.6
C3A C4A C5A 109.6(6)
C3A C4A H4AA 109.8
C5A C4A H4AA 109.8
C3A C4A H4AB 109.8
C5A C4A H4AB 109.8
H4AA C4A H4AB 108.2
C6A C5A C4A 109.7(7)
C6A C5A H5AA 109.7
C4A C5A H5AA 109.7
C6A C5A H5AB 109.7
C4A C5A H5AB 109.7
H5AA C5A H5AB 108.2
C1A C6A C5A 110.6(6)
C1A C6A C5' 109.1(6)
C5A C6A C5' 1.5(9)
C1A C6A I1A 110.7(4)
C5A C6A I1A 110.2(5)
C5' C6A I1A 110.8(17)
C1A C6A H6AA 108.4
C5A C6A H6AA 108.4
C5' C6A H6AA 109.4
I1A C6A H6AA 108.4
C4' C3' C2A 113.6(7)
C4' C3' H3A' 108.8
C2A C3' H3A' 108.8
C4' C3' H3B' 108.8
C2A C3' H3B' 108.8
H3A' C3' H3B' 107.7
C3' C4' C5' 109.2(9)
C3' C4' H4A' 109.8
C5' C4' H4A' 109.8
C3' C4' H4B' 109.8
C5' C4' H4B' 109.8
H4A' C4' H4B' 108.3
C6A C5' C4' 110.1(7)
C6A C5' H5A' 109.6
C4' C5' H5A' 109.6
C6A C5' H5B' 109.6
C4' C5' H5B' 109.6
H5A' C5' H5B' 108.2
C7A O1A C1A 118.4(5)
O2A C7A O1A 124.6(6)
O2A C7A C8A 123.9(6)
O1A C7A C8A 111.5(5)
N1A C8A C7A 110.4(4)
N1A C8A C9A 109.8(4)
C7A C8A C9A 113.2(4)
N1A C8A H8AA 107.8
C7A C8A H8AA 107.8
C9A C8A H8AA 107.8
C10A C9A C11A 111.3(5)
C10A C9A C8A 111.4(5)
C11A C9A C8A 111.1(5)
C10A C9A H9AA 107.6
C11A C9A H9AA 107.6
C8A C9A H9AA 107.6
C9A C10A H10A 109.5
C9A C10A H10B 109.5
H10A C10A H10B 109.5
C9A C10A H10C 109.5
H10A C10A H10C 109.5
H10B C10A H10C 109.5
C9A C11A H11A 109.5
C9A C11A H11B 109.5
H11A C11A H11B 109.5
C9A C11A H11C 109.5
H11A C11A H11C 109.5
H11B C11A H11C 109.5
C12A N1A C8A 120.5(4)
C12A N1A H1AB 119.7
C8A N1A H1AB 119.7
O3A C12A N1A 122.7(4)
O3A C12A C13A 121.3(4)
N1A C12A C13A 116.0(4)
C14A C13A C18A 119.5(5)
C14A C13A C12A 122.5(5)
C18A C13A C12A 118.0(5)
C13A C14A C15A 120.3(6)
C13A C14A H14A 119.9
C15A C14A H14A 119.9
C16A C15A C14A 118.8(7)
C16A C15A H15A 120.6
C14A C15A H15A 120.6
C17A C16A C15A 122.3(6)
C17A C16A H16A 118.9
C15A C16A H16A 118.9
C16A C17A C18A 120.2(7)
C16A C17A H17A 119.9
C18A C17A H17A 119.9
C17A C18A C13A 118.9(6)
C17A C18A H18A 120.6
C13A C18A H18A 120.6
C6B C1B O1B 108.9(4)
C6B C1B C2B 112.3(5)
O1B C1B C2B 107.9(4)
C6B C1B H1BA 109.3
O1B C1B H1BA 109.3
C2B C1B H1BA 109.3
C3B C2B C1B 106.7(5)
C3B C2B H2BA 110.4
C1B C2B H2BA 110.4
C3B C2B H2BB 110.4
C1B C2B H2BB 110.4
H2BA C2B H2BB 108.6
C4B C3B C2B 114.2(7)
C4B C3B H3BA 108.7
C2B C3B H3BA 108.7
C4B C3B H3BB 108.7
C2B C3B H3BB 108.7
H3BA C3B H3BB 107.6
C3B C4B C5B 110.1(6)
C3B C4B H4BA 109.6
C5B C4B H4BA 109.6
C3B C4B H4BB 109.6
C5B C4B H4BB 109.6
H4BA C4B H4BB 108.2
C4B C5B C6B 109.2(5)
C4B C5B H5BA 109.8
C6B C5B H5BA 109.8
C4B C5B H5BB 109.8
C6B C5B H5BB 109.8
H5BA C5B H5BB 108.3
C1B C6B C5B 111.3(5)
C1B C6B I1B 110.8(4)
C5B C6B I1B 109.3(4)
C1B C6B H6BA 108.4
C5B C6B H6BA 108.4
I1B C6B H6BA 108.4
C7B O1B C1B 118.1(4)
O2B C7B O1B 125.2(5)
O2B C7B C8B 123.4(5)
O1B C7B C8B 111.3(4)
N1B C8B C7B 111.9(4)
N1B C8B C9B 109.1(4)
C7B C8B C9B 111.9(4)
N1B C8B H8BA 107.9
C7B C8B H8BA 107.9
C9B C8B H8BA 107.9
C11B C9B C10B 110.4(5)
C11B C9B C8B 109.4(5)
C10B C9B C8B 112.2(5)
C11B C9B H9BA 108.2
C10B C9B H9BA 108.2
C8B C9B H9BA 108.2
C12B N1B C8B 119.4(4)
C12B N1B H1BB 120.3
C8B N1B H1BB 120.3
O3B C12B N1B 121.0(5)
O3B C12B C13B 120.8(5)
N1B C12B C13B 118.2(5)
C14B C13B C18B 119.5(5)
C14B C13B C12B 118.0(6)
C18B C13B C12B 122.4(5)
C13B C14B C15B 120.6(7)
C13B C14B H14B 119.7
C15B C14B H14B 119.7
C16B C15B C14B 120.5(7)
C16B C15B H15B 119.8
C14B C15B H15B 119.8
C15B C16B C17B 120.3(6)
C15B C16B H16B 119.8
C17B C16B H16B 119.8
C18B C17B C16B 119.4(7)
C18B C17B H17B 120.3
C16B C17B H17B 120.3
C17B C18B C13B 119.7(6)
C17B C18B H18B 120.2
C13B C18B H18B 120.2

loop_
_geom_bond_atom_site_label_1
_geom_bond_atom_site_label_2
_geom_bond_distance
C1A O1A 1.472(7)
C1A C6A 1.481(7)
C1A C2A 1.627(9)
C1A H1AA 1.0000
C2A C3A 1.506(8)
C2A C3' 1.513(9)
C2A H2AA 0.9900
C2A H2AB 0.9900
C3A C4A 1.485(12)
C3A H3AA 0.9900
C3A H3AB 0.9900
C4A C5A 1.540(11)
C4A H4AA 0.9900
C4A H4AB 0.9900
C5A C6A 1.533(7)
C5A H5AA 0.9900
C5A H5AB 0.9900
C6A C5' 1.540(7)
C6A I1A 2.163(7)
C6A H6AA 1.0000
C3' C4' 1.489(12)
C3' H3A' 0.9900
C3' H3B' 0.9900
C4' C5' 1.543(11)
C4' H4A' 0.9900
C4' H4B' 0.9900
C5' H5A' 0.9900
C5' H5B' 0.9900
O1A C7A 1.338(8)
C7A O2A 1.203(7)
C7A C8A 1.493(8)
C8A N1A 1.477(6)
C8A C9A 1.539(7)
C8A H8AA 1.0000
C9A C10A 1.530(8)
C9A C11A 1.537(8)
C9A H9AA 1.0000
C10A H10A 0.9800
C10A H10B 0.9800
C10A H10C 0.9800
C11A H11A 0.9800
C11A H11B 0.9800
C11A H11C 0.9800
N1A C12A 1.349(6)
N1A H1AB 0.8800
C12A O3A 1.231(6)
C12A C13A 1.502(7)
C13A C14A 1.391(8)
C13A C18A 1.411(8)
C14A C15A 1.411(9)
C14A H14A 0.9500
C15A C16A 1.367(13)
C15A H15A 0.9500
C16A C17A 1.357(13)
C16A H16A 0.9500
C17A C18A 1.406(9)
C17A H17A 0.9500
C18A H18A 0.9500
C1B C6B 1.479(7)
C1B O1B 1.483(6)
C1B C2B 1.628(9)
C1B H1BA 1.0000
C2B C3B 1.509(8)
C2B H2BA 0.9900
C2B H2BB 0.9900
C3B C4B 1.484(11)
C3B H3BA 0.9900
C3B H3BB 0.9900
C4B C5B 1.539(10)
C4B H4BA 0.9900
C4B H4BB 0.9900
C5B C6B 1.537(6)
C5B H5BA 0.9900
C5B H5BB 0.9900
C6B I1B 2.159(6)
C6B H6BA 1.0000
O1B C7B 1.333(7)
C7B O2B 1.191(7)
C7B C8B 1.527(7)
C8B N1B 1.462(7)
C8B C9B 1.545(7)
C8B H8BA 1.0000
C9B C11B 1.525(7)
C9B C10B 1.531(8)
C9B H9BA 1.0000
C10B H10D 0.9800
C10B H10E 0.9800
C10B H10F 0.9800
C11B H11D 0.9800
C11B H11E 0.9800
C11B H11F 0.9800
N1B C12B 1.338(7)
N1B H1BB 0.8800
C12B O3B 1.235(7)
C12B C13B 1.493(7)
C13B C14B 1.374(8)
C13B C18B 1.396(8)
C14B C15B 1.387(10)
C14B H14B 0.9500
C15B C16B 1.347(12)
C15B H15B 0.9500
C16B C17B 1.405(11)
C16B H16B 0.9500
C17B C18B 1.388(9)
C17B H17B 0.9500
C18B H18B 0.9500

loop_
_geom_hbond_atom_site_label_D
_geom_hbond_atom_site_label_H
_geom_hbond_atom_site_label_A
_geom_hbond_distance_DH
_geom_hbond_distance_HA
_geom_hbond_distance_DA
_geom_hbond_angle_DHA
_geom_hbond_site_symmetry_A
N1A H1AB O3B 0.88 2.00 2.848(6) 161.3 1_655
N1B H1BB O3A 0.88 2.10 2.932(6) 156.7 .

loop_
_geom_torsion_atom_site_label_1
_geom_torsion_atom_site_label_2
_geom_torsion_atom_site_label_3
_geom_torsion_atom_site_label_4
_geom_torsion
O1A C1A C2A C3A -173.6(8)
C6A C1A C2A C3A -54.6(9)
O1A C1A C2A C3' -180(2)
C6A C1A C2A C3' -61(2)
C3' C2A C3A C4A 130(7)
C1A C2A C3A C4A 55.6(11)
C2A C3A C4A C5A -59.3(11)
C3A C4A C5A C6A 58.3(10)
O1A C1A C6A C5A 173.5(7)
C2A C1A C6A C5A 58.1(9)
O1A C1A C6A C5' 174(2)
C2A C1A C6A C5' 58(2)
O1A C1A C6A I1A -64.0(6)
C2A C1A C6A I1A -179.3(4)
C4A C5A C6A C1A -60.1(10)
C4A C5A C6A C5' -72(89)
C4A C5A C6A I1A 177.2(7)
C3A C2A C3' C4' -107(9)
C1A C2A C3' C4' 0(4)
C2A C3' C4' C5' 58(3)
C1A C6A C5' C4' 1(4)
C5A C6A C5' C4' 169(92)
I1A C6A C5' C4' -121(2)
C3' C4' C5' C6A -60(2)
C6A C1A O1A C7A 125.4(6)
C2A C1A O1A C7A -115.4(6)
C1A O1A C7A O2A -8.9(8)
C1A O1A C7A C8A 170.5(5)
O2A C7A C8A N1A 135.7(5)
O1A C7A C8A N1A -43.6(6)
O2A C7A C8A C9A -100.8(6)
O1A C7A C8A C9A 79.9(6)
N1A C8A C9A C10A -57.8(6)
C7A C8A C9A C10A 178.3(5)
N1A C8A C9A C11A 177.5(5)
C7A C8A C9A C11A 53.7(6)
C7A C8A N1A C12A -82.4(6)
C9A C8A N1A C12A 152.1(4)
C8A N1A C12A O3A -11.9(7)
C8A N1A C12A C13A 169.3(4)
O3A C12A C13A C14A 156.3(5)
N1A C12A C13A C14A -24.9(7)
O3A C12A C13A C18A -22.8(7)
N1A C12A C13A C18A 156.0(5)
C18A C13A C14A C15A 2.0(9)
C12A C13A C14A C15A -177.1(6)
C13A C14A C15A C16A -4.4(10)
C14A C15A C16A C17A 4.0(11)
C15A C16A C17A C18A -1.1(11)
C16A C17A C18A C13A -1.4(9)
C14A C13A C18A C17A 0.9(8)
C12A C13A C18A C17A 180.0(5)
C6B C1B C2B C3B 53.1(8)
O1B C1B C2B C3B 173.0(6)
C1B C2B C3B C4B -55.4(9)
C2B C3B C4B C5B 60.9(9)
C3B C4B C5B C6B -58.6(8)
O1B C1B C6B C5B -175.6(5)
C2B C1B C6B C5B -56.2(7)
O1B C1B C6B I1B 62.5(5)
C2B C1B C6B I1B -178.1(4)
C4B C5B C6B C1B 58.1(8)
C4B C5B C6B I1B -179.2(5)
C6B C1B O1B C7B -143.6(5)
C2B C1B O1B C7B 94.3(6)
C1B O1B C7B O2B -0.4(8)
C1B O1B C7B C8B -178.6(4)
O2B C7B C8B N1B 145.4(6)
O1B C7B C8B N1B -36.3(6)
O2B C7B C8B C9B -91.8(7)
O1B C7B C8B C9B 86.5(5)
N1B C8B C9B C11B -66.8(5)
C7B C8B C9B C11B 168.8(5)
N1B C8B C9B C10B 170.3(4)
C7B C8B C9B C10B 45.9(6)
C7B C8B N1B C12B -66.9(6)
C9B C8B N1B C12B 168.7(4)
C8B N1B C12B O3B -5.8(7)
C8B N1B C12B C13B 174.4(4)
O3B C12B C13B C14B 25.7(7)
N1B C12B C13B C14B -154.6(5)
O3B C12B C13B C18B -157.3(5)
N1B C12B C13B C18B 22.4(7)
C18B C13B C14B C15B 0.3(9)
C12B C13B C14B C15B 177.4(6)
C13B C14B C15B C16B 0.2(10)
C14B C15B C16B C17B -0.1(11)
C15B C16B C17B C18B -0.5(10)
C16B C17B C18B C13B 1.0(9)
C14B C13B C18B C17B -0.9(8)
C12B C13B C18B C17B -177.9(6)
